data_9011918
loop_
_publ_author_name
'Khalilov, A. D.'
'Mamedov, K. S.'
'Makarov, E. S.'
'Pyanzina, L. A.'

_publ_section_title
;
 Crystal structure of murmanite
;
_journal_name_full 'Doklady Akademii Nauk SSSR'
_journal_page_first 1409
_journal_page_last 1411
_journal_volume 161
_journal_year 1965
_chemical_formula_sum 'H12 Mn Na2 O22 Si4 Ti3'
_chemical_name_mineral Murmanite
_space_group_IT_number 1
_symmetry_space_group_name_Hall 'P 1'
_symmetry_space_group_name_H-M 'P 1'
_cell_angle_alpha 96.00
_cell_angle_beta 100.433
_cell_angle_gamma 88.916
_cell_formula_units_Z 1
_cell_length_a 5.50
_cell_length_b 7.00
_cell_length_c 11.94
_cell_volume 449.614
_database_code_amcsd 0012444
_exptl_crystal_density_diffrn 2.663
_cod_original_cell_volume 449.613
_cod_original_formula_sum 'Na2 Mn Ti3 (O22 Si4) H12'
_cod_database_code 9011918

loop_
_space_group_symop_operation_xyz
x,y,z

loop_
_atom_site_label
_atom_site_fract_x
_atom_site_fract_y
_atom_site_fract_z
_atom_site_type_symbol
_atom_site_attached_hydrogens
Na1 0.99000 0.51000 0.00000 Na 0
Na2 0.49200 0.77500 0.00000 Na 0
Mn 0.96600 0.00500 0.00200 Mn 0
Ti1 0.51200 0.26000 0.01000 Ti 0
Ti2 0.92500 0.79500 0.25300 Ti 0
Ti3 0.52500 0.94500 0.72000 Ti 0
O-H3 0.86200 0.22000 0.09100 O 1
O-H4 0.86200 0.78700 0.10000 O 1
Si1 0.42500 0.09700 0.23300 Si 0
Si2 0.42500 0.55500 0.23000 Si 0
Si3 0.07500 0.21000 0.75000 Si 0
Si4 0.08500 0.72500 0.74500 Si 0
O1 0.35000 0.06000 0.08500 O 0
O2 0.35000 0.54200 0.08400 O 0
O5 0.42500 0.27000 0.25000 O 0
O6 0.17500 0.00000 0.27500 O 0
O7 0.17500 0.60500 0.27100 O 0
O8 0.65200 0.00000 0.29900 O 0
O9 0.66200 0.60000 0.27500 O 0
Wat10 0.94500 0.30000 0.43900 O 2
Wat11 0.98500 0.80800 0.45500 O 2
Wat12 0.51000 0.45000 0.54300 O 2
Wat13 0.50000 0.95000 0.51700 O 2
O14 0.30300 0.21000 0.70400 O 0
O15 0.31500 0.75500 0.71600 O 0
O18 0.83500 0.20000 0.72700 O 0
O17 0.82300 0.71000 0.69500 O 0
O1? 0.06500 0.47500 0.75000 O 0
O19 0.11000 0.20000 0.89500 O 0
O20 0.12500 0.76300 0.90000 O 0
O-H21 0.62300 0.49700 0.89300 O 1
O-H22 0.62500 0.00000 0.90500 O 1

loop_
_cod_changelog_entry_id
_cod_changelog_entry_author
_cod_changelog_entry_date
_cod_changelog_entry_text
1
;cod-tools version 3.8.0
Id: cif_guess_AMCSD_atom_types 9574 2023-05-10 09:00:05Z saulius
;
2023-05-10T18:53:39+03:00
;Derived atom types and hydrogen counts
from atom names that follow the AMCSD naming convention
(Wat == water, O-H == hydroxyl).
;

loop_
_cod_related_entry_id
_cod_related_entry_database
_cod_related_entry_code
1 AMCSD 0012444
